data_7217763
loop_
_publ_author_name
'Konstas, Kristina'
'Taupitz, Kim F.'
'Turner, David R.'
'Kennedy, Danielle F.'
'Hill, Matthew R.'

_publ_section_title
;
 A new family of zinc metal--organic framework polymorphs containing
 anthracene tetracarboxylates
;
_journal_issue 38
_journal_name_full CrystEngComm
_journal_page_first 8937
_journal_paper_doi 10.1039/C4CE00385C
_journal_volume 16
_journal_year 2014
_chemical_formula_moiety 'C54 H46 N3 O17 Zn3, 3(C3 H7 N O)'
_chemical_formula_sum 'C63 H67 N6 O20 Zn3'
_chemical_formula_weight 1424.33
_chemical_name_systematic
;
 ?
;
_space_group_crystal_system orthorhombic
_space_group_IT_number 59
_space_group_name_Hall '-P 2ab 2a'
_space_group_name_H-M_alt 'P m m n'
_symmetry_space_group_name_Hall '-P 2ab 2a'
_symmetry_space_group_name_H-M 'P m m n :2'
_atom_sites_solution_hydrogens geom
_audit_creation_method SHELXL-2013
_cell_angle_alpha 90
_cell_angle_beta 90
_cell_angle_gamma 90
_cell_formula_units_Z 4
_cell_length_a 26.846(5)
_cell_length_b 27.178(5)
_cell_length_c 9.766(2)
_cell_measurement_reflns_used 14632
_cell_measurement_temperature 100(2)
_cell_measurement_theta_max 30.92
_cell_measurement_theta_min 1.07
_cell_volume 7125(2)
_computing_cell_refinement 'XDS (Kabsch, 1993)'
_computing_data_collection 'BluIce (McPhillips, 2002)'
_computing_data_reduction 'XDS (Kabsch, 1993)'
_computing_structure_refinement 'SHELXL-2013 (Sheldrick, 2013)'
_computing_structure_solution 'SHELXS-97 (Sheldrick, 1990)'
_diffrn_ambient_temperature 100(2)
_diffrn_measured_fraction_theta_full 0.993
_diffrn_measured_fraction_theta_max 0.987
_diffrn_measurement_device_type 'ADSC Quantum 210r'
_diffrn_measurement_method 'phi scan'
_diffrn_radiation_monochromator 'Silicon Double Crystal'
_diffrn_radiation_type Synchrotron
_diffrn_radiation_wavelength 0.71073
_diffrn_reflns_av_R_equivalents 0.0982
_diffrn_reflns_av_unetI/netI 0.0565
_diffrn_reflns_Laue_measured_fraction_full 0.993
_diffrn_reflns_Laue_measured_fraction_max 0.987
_diffrn_reflns_limit_h_max 38
_diffrn_reflns_limit_h_min -38
_diffrn_reflns_limit_k_max 38
_diffrn_reflns_limit_k_min -39
_diffrn_reflns_limit_l_max 13
_diffrn_reflns_limit_l_min -13
_diffrn_reflns_number 146327
_diffrn_reflns_point_group_measured_fraction_full 0.993
_diffrn_reflns_point_group_measured_fraction_max 0.987
_diffrn_reflns_theta_full 27.500
_diffrn_reflns_theta_max 30.923
_diffrn_reflns_theta_min 1.066
_diffrn_source 'Australian Synchrotron'
_exptl_absorpt_coefficient_mu 1.073
_exptl_absorpt_correction_type none
_exptl_crystal_colour colourless
_exptl_crystal_density_diffrn 1.328
_exptl_crystal_description block
_exptl_crystal_F_000 2948
_exptl_crystal_size_max 0.060
_exptl_crystal_size_mid 0.040
_exptl_crystal_size_min 0.040
_platon_squeeze_details
;
 Squeeze results suggest approx 3 DMF per formula unit.
 These solvent molecules are included in the refined formula.
;
_refine_diff_density_max 1.510
_refine_diff_density_min -0.676
_refine_diff_density_rms 0.122
_refine_ls_extinction_method none
_refine_ls_goodness_of_fit_ref 1.204
_refine_ls_hydrogen_treatment constr
_refine_ls_matrix_type full
_refine_ls_number_parameters 379
_refine_ls_number_reflns 11559
_refine_ls_number_restraints 22
_refine_ls_restrained_S_all 1.203
_refine_ls_R_factor_all 0.2225
_refine_ls_R_factor_gt 0.1213
_refine_ls_shift/su_max 0.001
_refine_ls_shift/su_mean 0.000
_refine_ls_structure_factor_coef Fsqd
_refine_ls_weighting_details
;
 w=1/[\s^2^(Fo^2^)+(0.2000P)^2^]
 where P=(Fo^2^+2Fc^2^)/3
;
_refine_ls_weighting_scheme calc
_refine_ls_wR_factor_gt 0.3507
_refine_ls_wR_factor_ref 0.3981
_reflns_Friedel_coverage 0.000
_reflns_number_gt 5224
_reflns_number_total 11559
_reflns_threshold_expression 'I > 2\s(I)'
_cod_data_source_file c4ce00385c2.cif
_cod_data_source_block KT0211
_cod_depositor_comments 'Adding full bibliography for 7217763--7217765.cif.'
_cod_database_code 7217763
_shelx_space_group_comment
;
The symmetry employed for this shelxl refinement is uniquely defined
by the following loop, which should always be used as a source of
symmetry information in preference to the above space-group names.
They are only intended as comments.
;
_shelx_estimated_absorpt_t_min 0.938
_shelx_estimated_absorpt_t_max 0.958
_shelxl_version_number 2013-2

loop_
_space_group_symop_operation_xyz
'x, y, z'
'-x+1/2, -y+1/2, z'
'x+1/2, -y, -z'
'-x, y+1/2, -z'
'-x, -y, -z'
'x-1/2, y-1/2, -z'
'-x-1/2, y, z'
'x, -y-1/2, z'

loop_
_atom_site_label
_atom_site_type_symbol
_atom_site_fract_x
_atom_site_fract_y
_atom_site_fract_z
_atom_site_U_iso_or_equiv
_atom_site_adp_type
_atom_site_occupancy
_atom_site_site_symmetry_order
_atom_site_calc_flag
_atom_site_refinement_flags_posn
_atom_site_refinement_flags_adp
_atom_site_refinement_flags_occupancy
_atom_site_disorder_assembly
_atom_site_disorder_group
Zn1 Zn 0.90436(4) 0.2500 0.05862(10) 0.0956(4) Uani 1 2 d S T P . .
Zn2 Zn 0.99961(3) 0.2500 -0.18608(8) 0.0797(4) Uani 1 2 d S T P . .
Zn3 Zn 0.7500 0.51170(6) 0.09632(13) 0.1102(5) Uani 1 2 d S T P . .
O1 O 1.0422(3) 0.2500 -0.0228(6) 0.110(2) Uani 1 2 d S T P . .
O2 O 0.9786(3) 0.2500 0.1177(7) 0.1039(18) Uani 1 2 d S T P . .
O3 O 1.0060(6) 0.2500 0.6110(9) 0.185(5) Uani 1 2 d S T P . .
O4 O 1.0747(7) 0.2500 0.6902(10) 0.210(6) Uani 1 2 d S T P . .
O5 O 0.9614(3) 0.31057(17) -0.1842(5) 0.136(2) Uani 1 1 d . . . . .
O6 O 0.9010(2) 0.3109(2) -0.0301(7) 0.139(2) Uani 1 1 d . . . . .
O7A O 0.8064(5) 0.5142(5) -0.0929(14) 0.145(5) Uani 0.663(19) 1 d D . P A 2
O7B O 0.8320(6) 0.5389(4) -0.1379(16) 0.095(6) Uani 0.337(19) 1 d D . P A 1
O8A O 0.8053(3) 0.4597(7) 0.0370(14) 0.139(6) Uani 0.663(19) 1 d D . P A 2
O8B O 0.8078(6) 0.4814(6) -0.0207(16) 0.067(4) Uani 0.337(19) 1 d D . P A 1
O9 O 0.8803(5) 0.2500 0.2420(10) 0.238(8) Uani 1 2 d S T P . .
O10 O 0.8259(5) 0.2500 0.007(2) 0.289(10) Uani 1 2 d S T P . .
O12 O 0.8017(4) 0.5608(4) 0.1997(12) 0.240(5) Uani 1 1 d D . . . .
O13 O 0.7500 0.4687(7) 0.2614(11) 0.273(10) Uani 1 2 d DS T P A .
N1 N 0.8648(4) 0.6149(5) 0.2196(14) 0.257(7) Uiso 1 1 d D . . . .
N2 N 0.7500 0.4526(5) 0.4874(11) 0.176(5) Uiso 1 2 d DS . P . .
C1 C 1.0583(3) 0.2500 0.2088(6) 0.0771(19) Uani 1 2 d S T P . .
C2 C 1.0408(4) 0.2500 0.3462(8) 0.092(3) Uani 1 2 d S T P . .
H2 H 1.0059 0.2500 0.3625 0.111 Uiso 1 2 calc R U P . .
C3 C 1.0721(4) 0.2500 0.4538(7) 0.092(3) Uani 1 2 d S T P . .
C4 C 1.1208(4) 0.2500 0.4311(8) 0.101(3) Uani 1 2 d S T P . .
H4 H 1.1424 0.2500 0.5081 0.121 Uiso 1 2 calc R U P . .
C5 C 1.1427(4) 0.2500 0.2968(9) 0.093(2) Uani 1 2 d S T P . .
C6 C 1.1099(3) 0.2500 0.1905(7) 0.082(2) Uani 1 2 d S T P . .
H6 H 1.1227 0.2500 0.0998 0.099 Uiso 1 2 calc R U P . .
C7 C 1.0233(4) 0.2500 0.0947(8) 0.088(2) Uani 1 2 d S T P . .
C8 C 1.0500(7) 0.2500 0.5962(11) 0.122(4) Uani 1 2 d S T P . .
C9 C 1.1968(4) 0.2500 0.2829(8) 0.089(2) Uani 1 2 d S T P . .
C10 C 1.2232(3) 0.2949(3) 0.2822(10) 0.128(3) Uani 1 1 d . . . . .
C11 C 1.1975(4) 0.3392(4) 0.2787(17) 0.212(7) Uani 1 1 d . . . . .
H11 H 1.1622 0.3401 0.2825 0.254 Uiso 1 1 calc R U . . .
C12 C 1.2247(6) 0.3813(5) 0.270(3) 0.343(16) Uani 1 1 d . . . . .
H12 H 1.2077 0.4119 0.2631 0.411 Uiso 1 1 calc R U . . .
C13 C 0.9154(2) 0.3831(2) -0.1646(6) 0.0852(15) Uani 1 1 d . . . . .
C14 C 0.8772(2) 0.4085(2) -0.1015(6) 0.0839(15) Uani 1 1 d . . . . .
H14 H 0.8582 0.3929 -0.0320 0.101 Uiso 1 1 calc R U . . .
C15 C 0.8671(2) 0.4543(3) -0.1370(8) 0.100(2) Uani 1 1 d D . . . .
C16 C 0.8975(3) 0.4782(2) -0.2437(9) 0.109(3) Uani 1 1 d . . . . .
H16 H 0.8905 0.5111 -0.2706 0.130 Uiso 1 1 calc R U . . .
C17 C 0.9353(2) 0.4533(2) -0.3034(6) 0.0875(17) Uani 1 1 d . . . . .
C18 C 0.9440(2) 0.4055(2) -0.2630(6) 0.0778(13) Uani 1 1 d . . . . .
H18 H 0.9704 0.3876 -0.3043 0.093 Uiso 1 1 calc R U . . .
C19 C 0.9283(3) 0.3312(3) -0.1240(6) 0.0925(16) Uani 1 1 d . . . . .
C20A C 0.8242(6) 0.4767(6) -0.0601(17) 0.142(12) Uani 0.663(19) 1 d D . P A 2
C20B C 0.8353(8) 0.4980(4) -0.102(3) 0.091(9) Uani 0.337(19) 1 d D . P A 1
C21 C 0.9675(2) 0.4763(2) -0.4053(7) 0.0875(16) Uani 1 1 d . . . . .
C22 C 1.0155(3) 0.4927(2) -0.3657(8) 0.100(2) Uani 1 1 d . . . . .
C23 C 1.0327(3) 0.4857(3) -0.2257(8) 0.115(2) Uani 1 1 d . . . . .
H23 H 1.0114 0.4709 -0.1599 0.138 Uiso 1 1 calc R U . . .
C24 C 1.0794(3) 0.5004(3) -0.1891(9) 0.119(3) Uani 1 1 d . . . . .
H24 H 1.0911 0.4948 -0.0987 0.143 Uiso 1 1 calc R U . . .
C25 C 0.9524(2) 0.4855(2) -0.5400(8) 0.0957(19) Uani 1 1 d . . . . .
C26 C 0.9046(3) 0.4683(3) -0.5884(8) 0.114(2) Uani 1 1 d . . . . .
H26 H 0.8831 0.4509 -0.5282 0.136 Uiso 1 1 calc R U . . .
C27 C 0.8906(3) 0.4767(4) -0.7174(10) 0.134(3) Uani 1 1 d . . . . .
H27 H 0.8583 0.4663 -0.7455 0.161 Uiso 1 1 calc R U . . .
C28 C 0.8278(5) 0.5898(5) 0.1368(9) 0.218(6) Uiso 1 1 d D . . . .
H28 H 0.8241 0.5956 0.0414 0.262 Uiso 1 1 calc R U . . .
C29 C 0.8733(10) 0.6029(9) 0.3555(15) 0.304(10) Uiso 1 1 d D . . . .
H29A H 0.8459 0.5826 0.3895 0.455 Uiso 0.5 1 calc R U P . .
H29B H 0.8755 0.6332 0.4099 0.455 Uiso 0.5 1 calc R U P . .
H29C H 0.9047 0.5847 0.3630 0.455 Uiso 0.5 1 calc R U P . .
H29D H 0.9048 0.6177 0.3855 0.455 Uiso 0.5 1 calc R U P . .
H29E H 0.8752 0.5671 0.3651 0.455 Uiso 0.5 1 calc R U P . .
H29F H 0.8460 0.6156 0.4120 0.455 Uiso 0.5 1 calc R U P . .
C30 C 0.8996(7) 0.6417(8) 0.1461(18) 0.293(10) Uiso 1 1 d D . . . .
H30A H 0.8876 0.6466 0.0523 0.439 Uiso 0.5 1 calc R U P . .
H30B H 0.9312 0.6236 0.1440 0.439 Uiso 0.5 1 calc R U P . .
H30C H 0.9047 0.6737 0.1900 0.439 Uiso 0.5 1 calc R U P . .
H30D H 0.9281 0.6494 0.2052 0.439 Uiso 0.5 1 calc R U P . .
H30E H 0.8845 0.6723 0.1135 0.439 Uiso 0.5 1 calc R U P . .
H30F H 0.9110 0.6222 0.0676 0.439 Uiso 0.5 1 calc R U P . .
C31 C 0.7500 0.4874(4) 0.3750(14) 0.211(10) Uiso 1 2 d DS . P A .
H31 H 0.7500 0.5220 0.3886 0.254 Uiso 1 2 calc R U P . .
C32 C 0.7500 0.4773(8) 0.6114(18) 0.277(14) Uiso 1 2 d DS . P B .
H32A H 0.7500 0.4535 0.6866 0.415 Uiso 0.5 2 calc R U P . .
H32B H 0.7202 0.4980 0.6177 0.415 Uiso 0.25 1 calc R U P . .
H32C H 0.7798 0.4980 0.6177 0.415 Uiso 0.25 1 calc R U P . .
H32D H 0.7500 0.5129 0.5947 0.415 Uiso 0.5 2 calc R U P . .
H32E H 0.7798 0.4683 0.6636 0.415 Uiso 0.25 1 calc R U P . .
H32F H 0.7202 0.4683 0.6636 0.415 Uiso 0.25 1 calc R U P . .
C33 C 0.7789(9) 0.4109(7) 0.469(3) 0.215(12) Uiso 0.5 1 d D . P B -1
H33A H 0.7755 0.3994 0.3740 0.323 Uiso 0.25 1 calc R U P B -1
H33B H 0.7678 0.3850 0.5314 0.323 Uiso 0.25 1 calc R U P B -1
H33C H 0.8139 0.4188 0.4873 0.323 Uiso 0.25 1 calc R U P B -1
H33D H 0.7959 0.4027 0.5545 0.323 Uiso 0.25 1 calc R U P B -1
H33E H 0.8037 0.4171 0.3970 0.323 Uiso 0.25 1 calc R U P B -1
H33F H 0.7576 0.3833 0.4412 0.323 Uiso 0.25 1 calc R U P B -1

loop_
_atom_site_aniso_label
_atom_site_aniso_U_11
_atom_site_aniso_U_22
_atom_site_aniso_U_33
_atom_site_aniso_U_23
_atom_site_aniso_U_13
_atom_site_aniso_U_12
Zn1 0.1009(7) 0.1188(8) 0.0672(6) 0.000 0.0345(5) 0.000
Zn2 0.0830(6) 0.1072(7) 0.0490(4) 0.000 0.0220(3) 0.000
Zn3 0.0648(6) 0.1682(12) 0.0976(8) -0.0245(7) 0.000 0.000
O1 0.094(4) 0.180(6) 0.057(3) 0.000 0.017(3) 0.000
O2 0.089(4) 0.138(5) 0.084(4) 0.000 0.006(3) 0.000
O3 0.231(13) 0.258(13) 0.065(5) 0.000 0.073(7) 0.000
O4 0.312(18) 0.250(13) 0.066(5) 0.000 0.063(8) 0.000
O5 0.227(7) 0.088(3) 0.092(3) 0.005(2) 0.037(4) 0.051(4)
O6 0.119(4) 0.138(4) 0.161(5) 0.047(4) 0.047(4) 0.007(3)
O7A 0.118(9) 0.130(9) 0.186(11) -0.002(8) 0.052(7) 0.018(7)
O7B 0.077(9) 0.054(8) 0.155(13) 0.005(7) 0.043(8) 0.010(6)
O8A 0.057(4) 0.224(15) 0.135(10) -0.071(10) -0.008(5) 0.023(6)
O8B 0.076(11) 0.065(8) 0.060(8) 0.001(6) -0.014(7) 0.013(7)
O9 0.135(8) 0.50(2) 0.085(5) 0.000 0.048(5) 0.000
O10 0.120(9) 0.50(3) 0.244(15) 0.000 0.003(10) 0.000
O12 0.263(12) 0.196(8) 0.262(11) -0.034(7) 0.096(10) -0.072(8)
O13 0.110(9) 0.270(16) 0.44(3) 0.02(2) 0.000 0.000
C1 0.089(5) 0.101(5) 0.041(3) 0.000 0.025(3) 0.000
C2 0.117(7) 0.090(5) 0.069(5) 0.000 0.051(5) 0.000
C3 0.141(8) 0.091(5) 0.045(3) 0.000 0.026(4) 0.000
C4 0.118(7) 0.128(7) 0.057(4) 0.000 0.012(4) 0.000
C5 0.099(6) 0.100(6) 0.080(5) 0.000 0.028(4) 0.000
C6 0.094(5) 0.111(6) 0.042(3) 0.000 0.028(3) 0.000
C7 0.103(6) 0.088(5) 0.072(4) 0.000 0.042(4) 0.000
C8 0.196(13) 0.114(7) 0.057(5) 0.000 0.040(7) 0.000
C9 0.097(6) 0.098(6) 0.073(4) 0.000 0.007(4) 0.000
C10 0.096(4) 0.138(6) 0.149(7) 0.052(5) -0.001(4) -0.003(5)
C11 0.126(7) 0.114(6) 0.40(2) 0.118(10) 0.030(10) 0.023(6)
C12 0.138(10) 0.146(9) 0.74(5) 0.179(18) -0.032(16) 0.003(8)
C13 0.086(4) 0.093(4) 0.077(3) -0.007(3) -0.016(3) -0.011(3)
C14 0.071(3) 0.099(4) 0.082(3) -0.015(3) -0.015(3) 0.003(3)
C15 0.074(4) 0.104(5) 0.123(5) -0.022(4) -0.046(4) 0.004(3)
C16 0.097(5) 0.080(4) 0.149(7) -0.008(4) -0.068(5) 0.013(4)
C17 0.072(3) 0.090(4) 0.101(4) -0.008(3) -0.040(3) 0.003(3)
C18 0.066(3) 0.089(3) 0.078(3) -0.007(3) -0.013(2) 0.009(3)
C19 0.095(4) 0.110(4) 0.073(3) 0.004(3) -0.006(3) 0.013(4)
C20A 0.057(10) 0.22(3) 0.15(2) -0.093(18) -0.006(9) 0.036(13)
C20B 0.047(10) 0.104(19) 0.121(16) -0.048(14) 0.053(10) -0.015(10)
C21 0.081(4) 0.079(3) 0.103(4) 0.010(3) -0.027(3) -0.016(3)
C22 0.089(4) 0.098(4) 0.114(5) 0.016(4) -0.053(4) -0.005(3)
C23 0.102(5) 0.139(6) 0.103(5) 0.009(4) -0.050(4) -0.011(4)
C24 0.104(5) 0.144(6) 0.110(6) 0.013(4) -0.036(4) -0.031(5)
C25 0.073(3) 0.102(4) 0.113(5) 0.021(3) -0.040(3) -0.015(3)
C26 0.081(4) 0.145(6) 0.115(5) 0.025(4) -0.033(4) -0.025(4)
C27 0.093(5) 0.179(8) 0.131(6) 0.014(6) -0.053(5) -0.032(5)

loop_
_atom_type_symbol
_atom_type_description
_atom_type_scat_dispersion_real
_atom_type_scat_dispersion_imag
_atom_type_scat_source
C C 0.0033 0.0016 'International Tables Vol C Tables 4.2.6.8 and 6.1.1.4'
H H 0.0000 0.0000 'International Tables Vol C Tables 4.2.6.8 and 6.1.1.4'
N N 0.0061 0.0033 'International Tables Vol C Tables 4.2.6.8 and 6.1.1.4'
O O 0.0106 0.0060 'International Tables Vol C Tables 4.2.6.8 and 6.1.1.4'
Zn Zn 0.2839 1.4301 'International Tables Vol C Tables 4.2.6.8 and 6.1.1.4'

loop_
_geom_angle_atom_site_label_1
_geom_angle_atom_site_label_2
_geom_angle_atom_site_label_3
_geom_angle
_geom_angle_site_symmetry_1
_geom_angle_site_symmetry_3
O6 Zn1 O6 124.5(5) 8_565 .
O6 Zn1 O9 114.8(2) 8_565 .
O6 Zn1 O9 114.8(2) . .
O6 Zn1 O2 100.1(2) 8_565 .
O6 Zn1 O2 100.1(2) . .
O9 Zn1 O2 93.7(4) . .
O6 Zn1 O10 81.1(3) 8_565 .
O6 Zn1 O10 81.1(3) . .
O9 Zn1 O10 83.6(7) . .
O2 Zn1 O10 177.3(6) . .
O5 Zn2 O5 116.2(4) 8_565 .
O5 Zn2 O1 107.5(2) 8_565 .
O5 Zn2 O1 107.5(2) . .
O5 Zn2 O3 93.1(3) 8_565 1_554
O5 Zn2 O3 93.1(3) . 1_554
O1 Zn2 O3 139.4(5) . 1_554
O5 Zn2 O4 117.3(2) 8_565 1_554
O5 Zn2 O4 117.3(2) . 1_554
O1 Zn2 O4 85.3(4) . 1_554
O3 Zn2 O4 54.1(5) 1_554 1_554
O5 Zn2 C8 107.0(2) 8_565 1_554
O5 Zn2 C8 107.0(2) . 1_554
O1 Zn2 C8 111.9(5) . 1_554
O3 Zn2 C8 27.5(5) 1_554 1_554
O4 Zn2 C8 26.6(5) 1_554 1_554
O13 Zn3 O8B 102.2(5) . .
O13 Zn3 O8B 102.2(5) . 7_755
O8B Zn3 O8B 95.5(9) . 7_755
O13 Zn3 O8A 80.3(6) . .
O13 Zn3 O8A 80.3(6) . 7_755
O8A Zn3 O8A 88.4(7) . 7_755
O13 Zn3 O12 89.1(5) . .
O8B Zn3 O12 91.3(5) . .
O8B Zn3 O12 165.3(5) 7_755 .
O8A Zn3 O12 95.1(4) . .
O8A Zn3 O12 168.1(5) 7_755 .
O13 Zn3 O12 89.1(5) . 7_755
O8B Zn3 O12 165.3(5) . 7_755
O8B Zn3 O12 91.3(5) 7_755 7_755
O8A Zn3 O12 168.1(5) . 7_755
O8A Zn3 O12 95.1(4) 7_755 7_755
O12 Zn3 O12 79.4(6) . 7_755
O13 Zn3 O7A 130.0(4) . 7_755
O8A Zn3 O7A 104.5(4) . 7_755
O8A Zn3 O7A 50.7(5) 7_755 7_755
O12 Zn3 O7A 138.3(5) . 7_755
O12 Zn3 O7A 86.4(4) 7_755 7_755
O13 Zn3 O7A 130.0(4) . .
O8A Zn3 O7A 50.7(5) . .
O8A Zn3 O7A 104.5(4) 7_755 .
O12 Zn3 O7A 86.4(4) . .
O12 Zn3 O7A 138.3(5) 7_755 .
O7A Zn3 O7A 78.6(7) 7_755 .
C7 O1 Zn2 120.5(7) . .
C7 O2 Zn1 153.3(6) . .
C8 O3 Zn2 101.9(10) . 1_556
C8 O4 Zn2 85.2(12) . 1_556
C19 O5 Zn2 142.1(5) . .
C19 O6 Zn1 132.5(5) . .
C20A O7A Zn3 91.3(8) . .
C20A O8A Zn3 105.2(11) . .
C20B O8B Zn3 133.1(11) . .
C28 O12 Zn3 122.0(7) . .
C31 O13 Zn3 119.4(10) . .
C29 N1 C30 120.5(12) . .
C29 N1 C28 122.5(12) . .
C30 N1 C28 114.9(12) . .
C32 N2 C33 120.9(12) . .
C32 N2 C31 110.2(14) . .
C33 N2 C31 115.7(12) . .
C6 C1 C2 116.7(8) . .
C6 C1 C7 122.8(6) . .
C2 C1 C7 120.6(8) . .
C3 C2 C1 122.0(9) . .
C3 C2 H2 119.0 . .
C1 C2 H2 119.0 . .
C4 C3 C2 119.1(7) . .
C4 C3 C8 122.6(11) . .
C2 C3 C8 118.3(11) . .
C3 C4 C5 123.7(9) . .
C3 C4 H4 118.1 . .
C5 C4 H4 118.1 . .
C6 C5 C4 115.6(9) . .
C6 C5 C9 124.9(7) . .
C4 C5 C9 119.5(9) . .
C5 C6 C1 122.9(6) . .
C5 C6 H6 118.5 . .
C1 C6 H6 118.5 . .
O2 C7 O1 124.4(9) . .
O2 C7 C1 119.5(6) . .
O1 C7 C1 116.0(8) . .
O4 C8 O3 118.8(12) . .
O4 C8 C3 121.2(16) . .
O3 C8 C3 120.0(14) . .
O4 C8 Zn2 68.2(8) . 1_556
O3 C8 Zn2 50.5(6) . 1_556
C3 C8 Zn2 170.6(12) . 1_556
C10 C9 C10 119.6(10) . 8_565
C10 C9 C5 120.1(5) . .
C10 C9 C5 120.1(5) 8_565 .
C11 C10 C9 120.0(8) . .
C11 C10 C10 119.8(6) . 7_855
C9 C10 C10 120.2(5) . 7_855
C12 C11 C10 117.7(10) . .
C12 C11 H11 121.2 . .
C10 C11 H11 121.2 . .
C12 C12 C11 122.5(7) 7_855 .
C12 C12 H12 118.8 7_855 .
C11 C12 H12 118.8 . .
C18 C13 C14 120.3(6) . .
C18 C13 C19 118.2(6) . .
C14 C13 C19 121.5(6) . .
C15 C14 C13 120.5(7) . .
C15 C14 H14 119.7 . .
C13 C14 H14 119.7 . .
C14 C15 C16 119.1(6) . .
C14 C15 C20B 143.3(8) . .
C16 C15 C20B 97.4(7) . .
C14 C15 C20A 114.1(9) . .
C16 C15 C20A 126.8(8) . .
C17 C16 C15 119.9(6) . .
C17 C16 H16 120.0 . .
C15 C16 H16 120.0 . .
C16 C17 C18 118.5(7) . .
C16 C17 C21 121.6(6) . .
C18 C17 C21 119.9(6) . .
C13 C18 C17 121.6(6) . .
C13 C18 H18 119.2 . .
C17 C18 H18 119.2 . .
O5 C19 O6 124.5(7) . .
O5 C19 C13 118.5(6) . .
O6 C19 C13 117.0(6) . .
O7A C20A O8A 112.7(11) . .
O7A C20A C15 121.9(11) . .
O8A C20A C15 125.4(11) . .
O8B C20B O7B 121.4(12) . .
O8B C20B C15 102.1(11) . .
O7B C20B C15 136.4(11) . .
C25 C21 C22 117.7(6) . .
C25 C21 C17 123.0(5) . .
C22 C21 C17 119.2(6) . .
C25 C22 C21 121.1(6) 5_764 .
C25 C22 C23 118.7(6) 5_764 .
C21 C22 C23 120.2(7) . .
C24 C23 C22 120.0(8) . .
C24 C23 H23 120.0 . .
C22 C23 H23 120.0 . .
C23 C24 C27 120.0(8) . 5_764
C23 C24 H24 120.0 . .
C27 C24 H24 120.0 5_764 .
C22 C25 C21 121.1(5) 5_764 .
C22 C25 C26 118.1(6) 5_764 .
C21 C25 C26 120.6(6) . .
C27 C26 C25 120.3(7) . .
C27 C26 H26 119.8 . .
C25 C26 H26 119.8 . .
C26 C27 C24 122.8(7) . 5_764
C26 C27 H27 118.6 . .
C24 C27 H27 118.6 5_764 .
O12 C28 N1 114.60(13) . .
O12 C28 H28 122.7 . .
N1 C28 H28 122.7 . .
N1 C29 H29A 109.5 . .
N1 C29 H29B 109.5 . .
H29A C29 H29B 109.5 . .
N1 C29 H29C 109.5 . .
H29A C29 H29C 109.5 . .
H29B C29 H29C 109.5 . .
N1 C29 H29D 109.5 . .
H29A C29 H29D 141.1 . .
H29B C29 H29D 56.3 . .
H29C C29 H29D 56.3 . .
N1 C29 H29E 109.5 . .
H29A C29 H29E 56.3 . .
H29B C29 H29E 141.1 . .
H29C C29 H29E 56.3 . .
H29D C29 H29E 109.5 . .
N1 C29 H29F 109.5 . .
H29A C29 H29F 56.3 . .
H29B C29 H29F 56.3 . .
H29C C29 H29F 141.1 . .
H29D C29 H29F 109.5 . .
H29E C29 H29F 109.5 . .
N1 C30 H30A 109.5 . .
N1 C30 H30B 109.5 . .
H30A C30 H30B 109.5 . .
N1 C30 H30C 109.5 . .
H30A C30 H30C 109.5 . .
H30B C30 H30C 109.5 . .
N1 C30 H30D 109.5 . .
H30A C30 H30D 141.1 . .
H30B C30 H30D 56.3 . .
H30C C30 H30D 56.3 . .
N1 C30 H30E 109.5 . .
H30A C30 H30E 56.3 . .
H30B C30 H30E 141.1 . .
H30C C30 H30E 56.3 . .
H30D C30 H30E 109.5 . .
N1 C30 H30F 109.5 . .
H30A C30 H30F 56.3 . .
H30B C30 H30F 56.3 . .
H30C C30 H30F 141.1 . .
H30D C30 H30F 109.5 . .
H30E C30 H30F 109.5 . .
O13 C31 N2 114.60(13) . .
O13 C31 H31 122.7 . .
N2 C31 H31 122.7 . .
N2 C32 H32A 109.5 . .
N2 C32 H32B 109.5 . .
H32A C32 H32B 109.5 . .
N2 C32 H32C 109.5 . .
H32A C32 H32C 109.5 . .
H32B C32 H32C 109.5 . .
N2 C32 H32D 109.5 . .
H32A C32 H32D 141.1 . .
H32B C32 H32D 56.3 . .
H32C C32 H32D 56.3 . .
N2 C32 H32E 109.5 . .
H32A C32 H32E 56.3 . .
H32B C32 H32E 141.1 . .
H32C C32 H32E 56.3 . .
H32D C32 H32E 109.5 . .
N2 C32 H32F 109.5 . .
H32A C32 H32F 56.3 . .
H32B C32 H32F 56.3 . .
H32C C32 H32F 141.1 . .
H32D C32 H32F 109.5 . .
H32E C32 H32F 109.5 . .
N2 C33 H33A 109.5 . .
N2 C33 H33B 109.5 . .
H33A C33 H33B 109.5 . .
N2 C33 H33C 109.5 . .
H33A C33 H33C 109.5 . .
H33B C33 H33C 109.5 . .
N2 C33 H33D 109.5 . .
H33A C33 H33D 141.1 . .
H33B C33 H33D 56.3 . .
H33C C33 H33D 56.3 . .
N2 C33 H33E 109.5 . .
H33A C33 H33E 56.3 . .
H33B C33 H33E 141.1 . .
H33C C33 H33E 56.3 . .
H33D C33 H33E 109.5 . .
N2 C33 H33F 109.5 . .
H33A C33 H33F 56.3 . .
H33B C33 H33F 56.3 . .
H33C C33 H33F 141.1 . .
H33D C33 H33F 109.5 . .
H33E C33 H33F 109.5 . .

loop_
_geom_bond_atom_site_label_1
_geom_bond_atom_site_label_2
_geom_bond_distance
_geom_bond_site_symmetry_2
Zn1 O6 1.870(6) 8_565
Zn1 O6 1.870(6) .
Zn1 O9 1.903(8) .
Zn1 O2 2.075(7) .
Zn1 O10 2.167(15) .
Zn2 O5 1.939(5) 8_565
Zn2 O5 1.939(5) .
Zn2 O1 1.962(7) .
Zn2 O3 1.989(8) 1_554
Zn2 O4 2.349(14) 1_554
Zn2 C8 2.520(11) 1_554
Zn3 O13 1.992(12) .
Zn3 O8B 2.095(17) .
Zn3 O8B 2.095(17) 7_755
Zn3 O8A 2.128(13) .
Zn3 O8A 2.128(13) 7_755
Zn3 O12 2.175(9) .
Zn3 O12 2.175(9) 7_755
Zn3 O7A 2.391(13) 7_755
Zn3 O7A 2.391(13) .
O1 C7 1.254(9) .
O2 C7 1.220(11) .
O3 C8 1.191(18) .
O3 Zn2 1.989(8) 1_556
O4 C8 1.13(2) .
O4 Zn2 2.349(14) 1_556
O5 C19 1.205(8) .
O6 C19 1.297(8) .
O7A C20A 1.171(8) .
O7B C20B 1.172(8) .
O8A C20A 1.171(8) .
O8B C20B 1.171(8) .
O12 C28 1.2199(10) .
O13 C31 1.2199(10) .
N1 C29 1.386(8) .
N1 C30 1.386(8) .
N1 C28 1.4499(10) .
N2 C32 1.385(8) .
N2 C33 1.386(8) .
N2 C31 1.4498(10) .
C1 C6 1.396(12) .
C1 C2 1.421(9) .
C1 C7 1.458(13) .
C2 C3 1.346(14) .
C2 H2 0.9500 .
C3 C4 1.326(16) .
C3 C8 1.512(12) .
C4 C5 1.437(11) .
C4 H4 0.9500 .
C5 C6 1.361(13) .
C5 C9 1.459(14) .
C6 H6 0.9500 .
C8 Zn2 2.520(11) 1_556
C9 C10 1.412(10) .
C9 C10 1.412(10) 8_565
C10 C11 1.389(13) .
C10 C10 1.437(16) 7_855
C11 C12 1.360(17) .
C11 H11 0.9500 .
C12 C12 1.36(3) 7_855
C12 H12 0.9500 .
C13 C18 1.372(9) .
C13 C14 1.381(9) .
C13 C19 1.506(9) .
C14 C15 1.321(9) .
C14 H14 0.9500 .
C15 C16 1.475(12) .
C15 C20B 1.501(5) .
C15 C20A 1.502(5) .
C16 C17 1.352(10) .
C16 H16 0.9500 .
C17 C18 1.378(8) .
C17 C21 1.460(9) .
C18 H18 0.9500 .
C21 C25 1.399(9) .
C21 C22 1.415(8) .
C22 C25 1.394(11) 5_764
C22 C23 1.455(9) .
C23 C24 1.364(10) .
C23 H23 0.9500 .
C24 C27 1.367(13) 5_764
C24 H24 0.9500 .
C25 C22 1.394(11) 5_764
C25 C26 1.445(8) .
C26 C27 1.335(11) .
C26 H26 0.9500 .
C27 C24 1.368(13) 5_764
C27 H27 0.9500 .
C28 H28 0.9500 .
C29 H29A 0.9800 .
C29 H29B 0.9800 .
C29 H29C 0.9800 .
C29 H29D 0.9800 .
C29 H29E 0.9800 .
C29 H29F 0.9800 .
C30 H30A 0.9800 .
C30 H30B 0.9800 .
C30 H30C 0.9800 .
C30 H30D 0.9800 .
C30 H30E 0.9800 .
C30 H30F 0.9800 .
C31 H31 0.9500 .
C32 H32A 0.9800 .
C32 H32B 0.9800 .
C32 H32C 0.9800 .
C32 H32D 0.9800 .
C32 H32E 0.9800 .
C32 H32F 0.9800 .
C33 H33A 0.9800 .
C33 H33B 0.9800 .
C33 H33C 0.9800 .
C33 H33D 0.9800 .
C33 H33E 0.9800 .
C33 H33F 0.9800 .

loop_
_geom_torsion_atom_site_label_1
_geom_torsion_atom_site_label_2
_geom_torsion_atom_site_label_3
_geom_torsion_atom_site_label_4
_geom_torsion
_geom_torsion_site_symmetry_1
_geom_torsion_site_symmetry_4
O6 Zn1 O6 C19 -59.7(10) 8_565 .
O9 Zn1 O6 C19 149.0(8) . .
O2 Zn1 O6 C19 50.1(8) . .
O10 Zn1 O6 C19 -132.3(10) . .
C6 C1 C2 C3 0.000(1) . .
C7 C1 C2 C3 180.000(1) . .
C1 C2 C3 C4 0.000(1) . .
C1 C2 C3 C8 180.000(1) . .
C2 C3 C4 C5 0.000(1) . .
C8 C3 C4 C5 180.000(1) . .
C3 C4 C5 C6 0.000(1) . .
C3 C4 C5 C9 180.000(1) . .
C4 C5 C6 C1 0.000(1) . .
C9 C5 C6 C1 180.000(1) . .
C2 C1 C6 C5 0.000(1) . .
C7 C1 C6 C5 180.000(1) . .
Zn1 O2 C7 O1 0.000(1) . .
Zn1 O2 C7 C1 180.000(1) . .
Zn2 O1 C7 O2 0.000(0) . .
Zn2 O1 C7 C1 180.000(0) . .
C6 C1 C7 O2 180.000(0) . .
C2 C1 C7 O2 0.000(0) . .
C6 C1 C7 O1 0.000(1) . .
C2 C1 C7 O1 180.000(0) . .
Zn2 O4 C8 O3 0.000(2) 1_556 .
Zn2 O4 C8 C3 180.000(2) 1_556 .
Zn2 O3 C8 O4 0.000(2) 1_556 .
Zn2 O3 C8 C3 180.000(1) 1_556 .
C4 C3 C8 O4 0.000(2) . .
C2 C3 C8 O4 180.000(2) . .
C4 C3 C8 O3 180.000(1) . .
C2 C3 C8 O3 0.000(2) . .
C6 C5 C9 C10 92.8(8) . .
C4 C5 C9 C10 -87.2(8) . .
C6 C5 C9 C10 -92.8(8) . 8_565
C4 C5 C9 C10 87.2(8) . 8_565
C10 C9 C10 C11 178.0(9) 8_565 .
C5 C9 C10 C11 -7.4(15) . .
C10 C9 C10 C10 -0.7(12) 8_565 7_855
C5 C9 C10 C10 173.8(6) . 7_855
C9 C10 C11 C12 -176.1(18) . .
C10 C10 C11 C12 3(2) 7_855 .
C10 C11 C12 C12 -3(2) . 7_855
C18 C13 C14 C15 1.5(8) . .
C19 C13 C14 C15 178.9(5) . .
C13 C14 C15 C16 -0.9(8) . .
C13 C14 C15 C20B -174(2) . .
C13 C14 C15 C20A 179.4(10) . .
C14 C15 C16 C17 -0.2(8) . .
C20B C15 C16 C17 175.9(13) . .
C20A C15 C16 C17 179.5(11) . .
C15 C16 C17 C18 0.7(8) . .
C15 C16 C17 C21 -177.4(5) . .
C14 C13 C18 C17 -1.0(8) . .
C19 C13 C18 C17 -178.5(5) . .
C16 C17 C18 C13 -0.1(8) . .
C21 C17 C18 C13 178.0(5) . .
Zn2 O5 C19 O6 -7.8(14) . .
Zn2 O5 C19 C13 175.7(6) . .
Zn1 O6 C19 O5 7.1(13) . .
Zn1 O6 C19 C13 -176.4(5) . .
C18 C13 C19 O5 -3.7(9) . .
C14 C13 C19 O5 178.8(6) . .
C18 C13 C19 O6 179.5(6) . .
C14 C13 C19 O6 2.0(9) . .
Zn3 O7A C20A O8A 2(2) . .
Zn3 O7A C20A C15 -178.0(17) . .
Zn3 O8A C20A O7A -2(2) . .
Zn3 O8A C20A C15 177.7(16) . .
C14 C15 C20A O7A -169.2(18) . .
C16 C15 C20A O7A 11(3) . .
C20B C15 C20A O7A 18(2) . .
C14 C15 C20A O8A 11(3) . .
C16 C15 C20A O8A -168.4(16) . .
C20B C15 C20A O8A -161(5) . .
Zn3 O8B C20B O7B -5(5) . .
Zn3 O8B C20B C15 178.0(12) . .
C14 C15 C20B O8B -9(4) . .
C16 C15 C20B O8B 176.6(19) . .
C20A C15 C20B O8B 2(2) . .
C14 C15 C20B O7B 174(2) . .
C16 C15 C20B O7B 0(4) . .
C20A C15 C20B O7B -174(6) . .
C16 C17 C21 C25 -74.8(8) . .
C18 C17 C21 C25 107.1(7) . .
C16 C17 C21 C22 101.8(7) . .
C18 C17 C21 C22 -76.3(8) . .
C25 C21 C22 C25 -3.7(11) . 5_764
C17 C21 C22 C25 179.5(7) . 5_764
C25 C21 C22 C23 178.0(7) . .
C17 C21 C22 C23 1.2(10) . .
C25 C22 C23 C24 0.0(12) 5_764 .
C21 C22 C23 C24 178.3(8) . .
C22 C23 C24 C27 2.3(14) . 5_764
C22 C21 C25 C22 3.7(11) . 5_764
C17 C21 C25 C22 -179.7(7) . 5_764
C22 C21 C25 C26 177.9(7) . .
C17 C21 C25 C26 -5.5(10) . .
C22 C25 C26 C27 -5.0(13) 5_764 .
C21 C25 C26 C27 -179.4(8) . .
C25 C26 C27 C24 2.9(16) . 5_764
Zn3 O12 C28 N1 -172.0(10) . .
C29 N1 C28 O12 7(3) . .
C30 N1 C28 O12 169.9(18) . .
Zn3 O13 C31 N2 180.000(2) . .
C32 N2 C31 O13 180.000(3) . .
C33 N2 C31 O13 38.4(13) . .

loop_
_platon_squeeze_void_nr
_platon_squeeze_void_average_x
_platon_squeeze_void_average_y
_platon_squeeze_void_average_z
_platon_squeeze_void_volume
_platon_squeeze_void_count_electrons
_platon_squeeze_void_content
1 -0.250 0.250 0.331 992 195 ' '
2 0.250 0.750 0.658 992 196 ' '
3 0.250 0.250 0.768 226 41 ' '
4 0.750 0.750 0.232 226 42 ' '
